data_2206873
loop_
_publ_author_name
'Imhof, Wolfgang'
'Halbauer, Kathi'
'G\"orls, Helmar'

_publ_section_title
;
 Tetrakis(<i>tert</i>-butyl isocyanide)copper(I) chloride monohydrate
;
_journal_coeditor_code BT6729
_journal_issue 10
_journal_name_full 'Acta Crystallographica Section E'
_journal_page_first m1995
_journal_page_last m1997
_journal_paper_doi 10.1107/S1600536805028606
_journal_volume 61
_journal_year 2005
_chemical_formula_iupac '[Cu (C5 H9 N)4] Cl , H2 O'
_chemical_formula_moiety 'C20 H36 Cu N4 + , Cl - , H2 O'
_chemical_formula_structural 'Cu (C5 H9 N)4 Cl  (H2 O)'
_chemical_formula_sum 'C20 H38 Cl Cu N4 O'
_chemical_formula_weight 449.53
_chemical_name_systematic
;
tetrakis(tert-butylisocyanide)copper(I) chloride monohydrate
;
_space_group_IT_number 54
_symmetry_cell_setting orthorhombic
_symmetry_space_group_name_Hall '-P 2a 2ac'
_symmetry_space_group_name_H-M 'P c c a'
_atom_sites_solution_hydrogens geom
_atom_sites_solution_primary direct
_atom_sites_solution_secondary difmap
_cell_angle_alpha 90.00
_cell_angle_beta 90.00
_cell_angle_gamma 90.00
_cell_formula_units_Z 4
_cell_length_a 22.3933(9)
_cell_length_b 5.6174(2)
_cell_length_c 22.3033(8)
_cell_measurement_reflns_used 1947
_cell_measurement_temperature 183(2)
_cell_measurement_theta_max 27.50
_cell_measurement_theta_min 1.82
_cell_volume 2805.58(18)
_computing_cell_refinement 'DENZO (Otwinowski & Minor, 1997)'
_computing_data_collection 'COLLECT (Nonius, 1998)'
_computing_data_reduction DENZO
_computing_molecular_graphics 'XP (Siemens, 1990)'
_computing_publication_material SHELXL-97
_computing_structure_refinement 'SHELXL97 (Sheldrick, 1997)'
_computing_structure_solution 'SHELXS97 (Sheldrick, 1990)'
_diffrn_ambient_temperature 183(2)
_diffrn_measured_fraction_theta_full 0.998
_diffrn_measured_fraction_theta_max 0.998
_diffrn_measurement_device_type 'Nonius KappaCCD area-detector'
_diffrn_measurement_method '\f and \w'
_diffrn_radiation_monochromator graphite
_diffrn_radiation_source 'fine-focus sealed tube'
_diffrn_radiation_type MoK\a
_diffrn_radiation_wavelength 0.71073
_diffrn_reflns_av_R_equivalents 0.1083
_diffrn_reflns_av_sigmaI/netI 0.0611
_diffrn_reflns_limit_h_max 23
_diffrn_reflns_limit_h_min -29
_diffrn_reflns_limit_k_max 7
_diffrn_reflns_limit_k_min -7
_diffrn_reflns_limit_l_max 28
_diffrn_reflns_limit_l_min -28
_diffrn_reflns_number 25405
_diffrn_reflns_theta_full 27.50
_diffrn_reflns_theta_max 27.50
_diffrn_reflns_theta_min 1.82
_exptl_absorpt_coefficient_mu 0.887
_exptl_absorpt_correction_type none
_exptl_crystal_colour colourless
_exptl_crystal_density_diffrn 1.064
_exptl_crystal_density_method 'not measured'
_exptl_crystal_description prism
_exptl_crystal_F_000 960
_exptl_crystal_size_max 0.05
_exptl_crystal_size_mid 0.05
_exptl_crystal_size_min 0.03
_refine_diff_density_max 0.978
_refine_diff_density_min -0.590
_refine_ls_extinction_method none
_refine_ls_goodness_of_fit_ref 1.031
_refine_ls_hydrogen_treatment mixed
_refine_ls_matrix_type full
_refine_ls_number_parameters 124
_refine_ls_number_reflns 3233
_refine_ls_number_restraints 0
_refine_ls_restrained_S_all 1.031
_refine_ls_R_factor_all 0.1251
_refine_ls_R_factor_gt 0.0699
_refine_ls_shift/su_max 0.004
_refine_ls_shift/su_mean 0.001
_refine_ls_structure_factor_coef Fsqd
_refine_ls_weighting_details 'calc w = 1/[\s^2^(Fo^2^)+(0.1248P)^2^+3.6821P] where P=(Fo^2^+2Fc^2^)/3'
_refine_ls_weighting_scheme calc
_refine_ls_wR_factor_gt 0.1964
_refine_ls_wR_factor_ref 0.2310
_reflns_number_gt 1947
_reflns_number_total 3233
_reflns_threshold_expression I>2\s(I)
_cod_data_source_file bt6729.cif
_cod_data_source_block I
_cod_original_sg_symbol_Hall -P2a2ac
_cod_database_code 2206873
_cod_database_fobs_code 2206873

loop_
_symmetry_equiv_pos_as_xyz
'x, y, z'
'-x+1/2, -y, z'
'-x, y, -z+1/2'
'x+1/2, -y, -z+1/2'
'-x, -y, -z'
'x-1/2, y, -z'
'x, -y, z-1/2'
'-x-1/2, y, z-1/2'

loop_
_atom_site_label
_atom_site_fract_x
_atom_site_fract_y
_atom_site_fract_z
_atom_site_U_iso_or_equiv
_atom_site_adp_type
_atom_site_calc_flag
_atom_site_refinement_flags
_atom_site_occupancy
_atom_site_disorder_assembly
_atom_site_disorder_group
_atom_site_type_symbol
Cu 0.5000 0.23848(10) 0.7500 0.0265(3) Uani d S 1 . . Cu
Cl1 0.2500 1.0000 0.96677(6) 0.0429(4) Uani d S 1 . . Cl
N1 0.41741(16) 0.5455(6) 0.83054(15) 0.0427(9) Uani d . 1 A . N
N2 0.41861(17) -0.0642(6) 0.66713(16) 0.0446(9) Uani d . 1 B . N
C1 0.44895(18) 0.4359(7) 0.80045(17) 0.0359(9) Uani d . 1 . . C
C2 0.3763(2) 0.6776(9) 0.8696(2) 0.0481(12) Uani d . 1 . . C
C3 0.3484(5) 0.5067(18) 0.9118(5) 0.075(3) Uiso d P 0.614(9) A 1 C
H3A 0.3744 0.4853 0.9468 0.112 Uiso calc PR 0.614(9) A 1 H
H3B 0.3427 0.3533 0.8917 0.112 Uiso calc PR 0.614(9) A 1 H
H3C 0.3096 0.5687 0.9250 0.112 Uiso calc PR 0.614(9) A 1 H
C4 0.3365(5) 0.8233(19) 0.8286(4) 0.068(3) Uiso d P 0.614(9) A 1 C
H4A 0.3573 0.9694 0.8168 0.102 Uiso calc PR 0.614(9) A 1 H
H4B 0.2996 0.8645 0.8497 0.102 Uiso calc PR 0.614(9) A 1 H
H4C 0.3269 0.7301 0.7927 0.102 Uiso calc PR 0.614(9) A 1 H
C5 0.4146(4) 0.8707(16) 0.9049(4) 0.063(3) Uiso d P 0.614(9) A 1 C
H5A 0.4568 0.8554 0.8937 0.094 Uiso calc PR 0.614(9) A 1 H
H5B 0.4103 0.8451 0.9482 0.094 Uiso calc PR 0.614(9) A 1 H
H5C 0.4004 1.0305 0.8946 0.094 Uiso calc PR 0.614(9) A 1 H
C3A 0.3111(7) 0.555(3) 0.8558(8) 0.084(6) Uiso d P 0.386(9) A 2 C
H3AA 0.3162 0.4245 0.8269 0.125 Uiso calc PR 0.386(9) A 2 H
H3AB 0.2840 0.6743 0.8390 0.125 Uiso calc PR 0.386(9) A 2 H
H3AC 0.2943 0.4916 0.8931 0.125 Uiso calc PR 0.386(9) A 2 H
C4A 0.3803(12) 0.894(5) 0.8562(12) 0.136(10) Uiso d P 0.386(9) A 2 C
H4AA 0.4202 0.9528 0.8667 0.204 Uiso calc PR 0.386(9) A 2 H
H4AB 0.3502 0.9848 0.8784 0.204 Uiso calc PR 0.386(9) A 2 H
H4AC 0.3737 0.9141 0.8131 0.204 Uiso calc PR 0.386(9) A 2 H
C5A 0.3831(9) 0.566(3) 0.9314(8) 0.081(5) Uiso d P 0.386(9) A 2 C
H5AA 0.4208 0.6178 0.9494 0.122 Uiso calc PR 0.386(9) A 2 H
H5AB 0.3830 0.3921 0.9277 0.122 Uiso calc PR 0.386(9) A 2 H
H5AC 0.3498 0.6160 0.9570 0.122 Uiso calc PR 0.386(9) A 2 H
C6 0.44974(18) 0.0415(8) 0.69848(17) 0.0370(9) Uani d . 1 . . C
C7 0.3778(3) -0.1888(10) 0.6260(2) 0.0581(14) Uani d . 1 . . C
C8 0.4173(5) -0.3892(19) 0.5916(5) 0.071(3) Uiso d P 0.548(9) B 1 C
H8A 0.4589 -0.3796 0.6051 0.107 Uiso calc PR 0.548(9) B 1 H
H8B 0.4155 -0.3615 0.5482 0.107 Uiso calc PR 0.548(9) B 1 H
H8C 0.4013 -0.5476 0.6007 0.107 Uiso calc PR 0.548(9) B 1 H
C9 0.3365(6) -0.340(2) 0.6637(5) 0.074(3) Uiso d P 0.548(9) B 1 C
H9A 0.3587 -0.4764 0.6799 0.112 Uiso calc PR 0.548(9) B 1 H
H9B 0.3035 -0.3980 0.6389 0.112 Uiso calc PR 0.548(9) B 1 H
H9C 0.3207 -0.2449 0.6969 0.112 Uiso calc PR 0.548(9) B 1 H
C10 0.3539(6) -0.020(2) 0.5841(6) 0.083(4) Uiso d P 0.548(9) B 1 C
H10A 0.3820 0.0016 0.5509 0.125 Uiso calc PR 0.548(9) B 1 H
H10B 0.3476 0.1330 0.6044 0.125 Uiso calc PR 0.548(9) B 1 H
H10C 0.3157 -0.0787 0.5686 0.125 Uiso calc PR 0.548(9) B 1 H
C8A 0.3897(7) -0.087(3) 0.5636(6) 0.077(4) Uiso d P 0.452(9) B 2 C
H8AA 0.4283 -0.1453 0.5489 0.116 Uiso calc PR 0.452(9) B 2 H
H8AB 0.3905 0.0873 0.5657 0.116 Uiso calc PR 0.452(9) B 2 H
H8AC 0.3580 -0.1376 0.5362 0.116 Uiso calc PR 0.452(9) B 2 H
C9A 0.3749(11) -0.421(5) 0.6402(11) 0.156(10) Uiso d P 0.452(9) B 2 C
H9AA 0.4139 -0.4956 0.6334 0.235 Uiso calc PR 0.452(9) B 2 H
H9AB 0.3448 -0.4994 0.6150 0.235 Uiso calc PR 0.452(9) B 2 H
H9AC 0.3638 -0.4383 0.6824 0.235 Uiso calc PR 0.452(9) B 2 H
C10A 0.3119(5) -0.061(2) 0.6375(6) 0.063(4) Uiso d P 0.452(9) B 2 C
H10D 0.3162 0.0658 0.6673 0.094 Uiso calc PR 0.452(9) B 2 H
H10E 0.2835 -0.1802 0.6521 0.094 Uiso calc PR 0.452(9) B 2 H
H10F 0.2972 0.0067 0.5998 0.094 Uiso calc PR 0.452(9) B 2 H
O1W 0.2500 -0.5000 0.5413(2) 0.0594(14) Uani d S 1 . . O
H1OW 0.253(3) -0.622(12) 0.516(2) 0.10(2) Uiso d . 1 . . H

loop_
_atom_site_aniso_label
_atom_site_aniso_U_11
_atom_site_aniso_U_22
_atom_site_aniso_U_33
_atom_site_aniso_U_12
_atom_site_aniso_U_13
_atom_site_aniso_U_23
Cu 0.0238(4) 0.0328(4) 0.0227(4) 0.000 0.0005(3) 0.000
Cl1 0.0560(9) 0.0347(7) 0.0380(8) 0.0129(7) 0.000 0.000
N1 0.047(2) 0.042(2) 0.0393(19) 0.0037(17) 0.0140(17) 0.0003(16)
N2 0.052(2) 0.042(2) 0.040(2) -0.0077(18) -0.0189(18) 0.0000(16)
C1 0.035(2) 0.043(2) 0.030(2) 0.0038(18) 0.0055(17) 0.0007(17)
C2 0.051(3) 0.048(3) 0.045(3) 0.015(2) 0.024(2) 0.000(2)
C6 0.036(2) 0.044(2) 0.031(2) -0.0032(19) -0.0022(17) 0.0030(18)
C7 0.071(4) 0.054(3) 0.049(3) -0.019(3) -0.028(3) -0.002(3)
O1W 0.095(4) 0.044(3) 0.039(3) -0.022(3) 0.000 0.000

loop_
_atom_type_symbol
_atom_type_description
_atom_type_scat_dispersion_real
_atom_type_scat_dispersion_imag
_atom_type_scat_source
C C 0.0033 0.0016 'International Tables Vol C Tables 4.2.6.8 and 6.1.1.4'
H H 0.0000 0.0000 'International Tables Vol C Tables 4.2.6.8 and 6.1.1.4'
N N 0.0061 0.0033 'International Tables Vol C Tables 4.2.6.8 and 6.1.1.4'
O O 0.0106 0.0060 'International Tables Vol C Tables 4.2.6.8 and 6.1.1.4'
Cl Cl 0.1484 0.1585 'International Tables Vol C Tables 4.2.6.8 and 6.1.1.4'
Cu Cu 0.3201 1.2651 'International Tables Vol C Tables 4.2.6.8 and 6.1.1.4'

loop_
_geom_angle_atom_site_label_1
_geom_angle_atom_site_label_2
_geom_angle_atom_site_label_3
_geom_angle_site_symmetry_1
_geom_angle_site_symmetry_3
_geom_angle
_geom_angle_publ_flag
C1 Cu C1 . 3_656 110.7(2) y
C1 Cu C6 . 3_656 108.71(18) y
C1 Cu C6 3_656 3_656 108.90(19) y
C1 Cu C6 . . 108.90(19) y
C1 Cu C6 3_656 . 108.71(18) y
C6 Cu C6 3_656 . 110.9(2) y
C1 N1 C2 . . 178.1(4) y
C6 N2 C7 . . 177.4(5) y
N1 C1 Cu . . 177.5(4) y
C4A C2 N1 . . 107.7(12) ?
C4A C2 C3 . . 143.9(13) ?
N1 C2 C3 . . 108.3(5) ?
C4A C2 C4 . . 51.4(12) ?
N1 C2 C4 . . 106.4(5) ?
C3 C2 C4 . . 118.9(7) ?
C4A C2 C5A . . 127.4(15) ?
N1 C2 C5A . . 105.5(8) ?
C3 C2 C5A . . 36.9(7) ?
C4 C2 C5A . . 145.8(9) ?
C4A C2 C5 . . 54.5(13) ?
N1 C2 C5 . . 107.5(5) ?
C3 C2 C5 . . 110.7(6) ?
C4 C2 C5 . . 104.3(6) ?
C5A C2 C5 . . 77.3(9) ?
C4A C2 C3A . . 115.2(14) ?
N1 C2 C3A . . 103.4(7) ?
C3 C2 C3A . . 58.2(8) ?
C4 C2 C3A . . 65.9(8) ?
C5A C2 C3A . . 94.9(10) ?
C5 C2 C3A . . 149.1(7) ?
C2 C3 H3A . . 109.5 ?
C2 C3 H3B . . 109.5 ?
H3A C3 H3B . . 109.5 ?
C2 C3 H3C . . 109.5 ?
H3A C3 H3C . . 109.5 ?
H3B C3 H3C . . 109.5 ?
C2 C4 H4A . . 109.5 ?
C2 C4 H4B . . 109.5 ?
H4A C4 H4B . . 109.5 ?
C2 C4 H4C . . 109.5 ?
H4A C4 H4C . . 109.5 ?
H4B C4 H4C . . 109.5 ?
C2 C5 H5A . . 109.5 ?
C2 C5 H5B . . 109.5 ?
H5A C5 H5B . . 109.5 ?
C2 C5 H5C . . 109.5 ?
H5A C5 H5C . . 109.5 ?
H5B C5 H5C . . 109.5 ?
C2 C3A H3AA . . 109.5 ?
C2 C3A H3AB . . 109.5 ?
H3AA C3A H3AB . . 109.5 ?
C2 C3A H3AC . . 109.5 ?
H3AA C3A H3AC . . 109.5 ?
H3AB C3A H3AC . . 109.5 ?
C2 C4A H4AA . . 109.5 ?
C2 C4A H4AB . . 109.5 ?
H4AA C4A H4AB . . 109.5 ?
C2 C4A H4AC . . 109.5 ?
H4AA C4A H4AC . . 109.5 ?
H4AB C4A H4AC . . 109.5 ?
C2 C5A H5AA . . 109.5 ?
C2 C5A H5AB . . 109.5 ?
H5AA C5A H5AB . . 109.5 ?
C2 C5A H5AC . . 109.5 ?
H5AA C5A H5AC . . 109.5 ?
H5AB C5A H5AC . . 109.5 ?
N2 C6 Cu . . 176.5(4) y
C9A C7 C10 . . 140.9(12) ?
C9A C7 N2 . . 110.2(11) ?
C10 C7 N2 . . 108.9(6) ?
C9A C7 C9 . . 45.0(11) ?
C10 C7 C9 . . 120.4(8) ?
N2 C7 C9 . . 107.4(6) ?
C9A C7 C8A . . 125.9(13) ?
C10 C7 C8A . . 39.2(7) ?
N2 C7 C8A . . 106.3(7) ?
C9 C7 C8A . . 145.5(8) ?
C9A C7 C8 . . 57.6(12) ?
C10 C7 C8 . . 110.8(8) ?
N2 C7 C8 . . 106.7(5) ?
C9 C7 C8 . . 101.8(7) ?
C8A C7 C8 . . 74.6(8) ?
C9A C7 C10A . . 109.9(13) ?
C10 C7 C10A . . 58.8(7) ?
N2 C7 C10A . . 104.4(6) ?
C9 C7 C10A . . 67.3(7) ?
C8A C7 C10A . . 97.7(8) ?
C8 C7 C10A . . 148.9(6) ?
C7 C8 H8A . . 109.5 ?
C7 C8 H8B . . 109.5 ?
H8A C8 H8B . . 109.5 ?
C7 C8 H8C . . 109.5 ?
H8A C8 H8C . . 109.5 ?
H8B C8 H8C . . 109.5 ?
C7 C9 H9A . . 109.5 ?
C7 C9 H9B . . 109.5 ?
H9A C9 H9B . . 109.5 ?
C7 C9 H9C . . 109.5 ?
H9A C9 H9C . . 109.5 ?
H9B C9 H9C . . 109.5 ?
C7 C10 H10A . . 109.5 ?
C7 C10 H10B . . 109.5 ?
H10A C10 H10B . . 109.5 ?
C7 C10 H10C . . 109.5 ?
H10A C10 H10C . . 109.5 ?
H10B C10 H10C . . 109.5 ?
C7 C8A H8AA . . 109.5 ?
C7 C8A H8AB . . 109.5 ?
H8AA C8A H8AB . . 109.5 ?
C7 C8A H8AC . . 109.5 ?
H8AA C8A H8AC . . 109.5 ?
H8AB C8A H8AC . . 109.5 ?
C7 C9A H9AA . . 109.5 ?
C7 C9A H9AB . . 109.5 ?
H9AA C9A H9AB . . 109.5 ?
C7 C9A H9AC . . 109.5 ?
H9AA C9A H9AC . . 109.5 ?
H9AB C9A H9AC . . 109.5 ?
C7 C10A H10D . . 109.5 ?
C7 C10A H10E . . 109.5 ?
H10D C10A H10E . . 109.5 ?
C7 C10A H10F . . 109.5 ?
H10D C10A H10F . . 109.5 ?
H10E C10A H10F . . 109.5 ?

loop_
_geom_bond_atom_site_label_1
_geom_bond_atom_site_label_2
_geom_bond_site_symmetry_2
_geom_bond_distance
_geom_bond_publ_flag
Cu C1 . 1.950(4) y
Cu C1 3_656 1.950(4) ?
Cu C6 3_656 1.952(4) ?
Cu C6 . 1.952(4) y
N1 C1 . 1.152(5) y
N1 C2 . 1.468(5) y
N2 C6 . 1.152(5) y
N2 C7 . 1.472(6) y
C2 C4A . 1.26(3) ?
C2 C3 . 1.484(11) ?
C2 C4 . 1.518(11) ?
C2 C5A . 1.522(17) ?
C2 C5 . 1.591(10) ?
C2 C3A . 1.646(17) ?
C3 H3A . 0.9800 ?
C3 H3B . 0.9800 ?
C3 H3C . 0.9800 ?
C4 H4A . 0.9800 ?
C4 H4B . 0.9800 ?
C4 H4C . 0.9800 ?
C5 H5A . 0.9800 ?
C5 H5B . 0.9800 ?
C5 H5C . 0.9800 ?
C3A H3AA . 0.9800 ?
C3A H3AB . 0.9800 ?
C3A H3AC . 0.9800 ?
C4A H4AA . 0.9800 ?
C4A H4AB . 0.9800 ?
C4A H4AC . 0.9800 ?
C5A H5AA . 0.9800 ?
C5A H5AB . 0.9800 ?
C5A H5AC . 0.9800 ?
C7 C9A . 1.35(2) ?
C7 C10 . 1.435(13) ?
C7 C9 . 1.513(13) ?
C7 C8A . 1.528(15) ?
C7 C8 . 1.624(12) ?
C7 C10A . 1.661(13) ?
C8 H8A . 0.9800 ?
C8 H8B . 0.9800 ?
C8 H8C . 0.9800 ?
C9 H9A . 0.9800 ?
C9 H9B . 0.9800 ?
C9 H9C . 0.9800 ?
C10 H10A . 0.9800 ?
C10 H10B . 0.9800 ?
C10 H10C . 0.9800 ?
C8A H8AA . 0.9800 ?
C8A H8AB . 0.9800 ?
C8A H8AC . 0.9800 ?
C9A H9AA . 0.9800 ?
C9A H9AB . 0.9800 ?
C9A H9AC . 0.9800 ?
C10A H10D . 0.9800 ?
C10A H10E . 0.9800 ?
C10A H10F . 0.9800 ?
O1W H1OW . 0.90(6) ?

loop_
_geom_hbond_atom_site_label_D
_geom_hbond_atom_site_label_H
_geom_hbond_atom_site_label_A
_geom_hbond_site_symmetry_A
_geom_hbond_distance_HA
_geom_hbond_distance_DA
_geom_hbond_angle_DHA
C9A H9AB O1W 5_656 2.550 3.467 156
C10 H10C Cl1 8_645 2.741 3.503 135
O1W H1OW Cl1 8_635 2.385 3.263 166
